data_7126326
loop_
_publ_author_name
'Ernst, Lukas D.'
'Koessler, Konstantin'
'Peter, Andreas'
'Kratzert, Daniel'
'Scherer, Harald'
'Butschke, Burkhard'

_publ_section_title
;
 A heterodinuclear, formal Au<sup>+I</sup>Pt<sup>0</sup> complex with
 weakly bound alkene ligands.
;
_journal_issue 40
_journal_name_full 'Chemical communications (Cambridge, England)'
_journal_page_first 5350
_journal_page_last 5353
_journal_paper_doi 10.1039/d0cc01719a
_journal_volume 56
_journal_year 2020
_chemical_formula_moiety 'C32 H12 B F24, C39 H45 Au P Pt'
_chemical_formula_sum 'C71 H57 Au B F24 P Pt'
_chemical_formula_weight 1800.00
_space_group_crystal_system triclinic
_space_group_IT_number 2
_space_group_name_Hall '-P 1'
_space_group_name_H-M_alt 'P -1'
_atom_sites_solution_hydrogens geom
_atom_sites_solution_primary direct
_audit_creation_method 'FinalCif by Daniel Kratzert, Freiburg 2019'
_audit_update_record
;
2019-11-16 deposited with the CCDC.	2020-04-02 downloaded from the CCDC.
;
_cell_angle_alpha 95.961(3)
_cell_angle_beta 108.064(3)
_cell_angle_gamma 101.326(3)
_cell_formula_units_Z 2
_cell_length_a 12.3657(11)
_cell_length_b 15.5627(14)
_cell_length_c 19.1346(18)
_cell_measurement_reflns_used 9617
_cell_measurement_temperature 100.0
_cell_measurement_theta_max 25.3305
_cell_measurement_theta_min 2.275
_cell_volume 3378.6(5)
_computing_cell_refinement 'SAINT V8.38A'
_computing_data_collection 'APEX3 v2018.7-2'
_computing_data_reduction 'SAINT V8.38A'
_computing_publication_material 'FinalCif by Daniel Kratzert, Freiburg 2019'
_computing_structure_refinement 'SHELXL-2018/3 (Sheldrick, 2018)'
_computing_structure_solution 'SHELXT 2014/5 (Sheldrick, 2014)'
_diffrn_ambient_temperature 100.0
_diffrn_detector CPAD
_diffrn_detector_area_resol_mean 7.41
_diffrn_detector_type 'Bruker PHOTON III'
_diffrn_measured_fraction_theta_full 1.000
_diffrn_measured_fraction_theta_max 0.992
_diffrn_measurement_device 'three-circle diffractometer'
_diffrn_measurement_device_type 'Bruker D8 VENTURE dual wavelength Mo/Cu'
_diffrn_measurement_method '\w and \f scans'
_diffrn_measurement_specimen_support 'MiTeGen micromount'
_diffrn_radiation_monochromator 'mirror optics'
_diffrn_radiation_type MoK\a
_diffrn_radiation_wavelength 0.71073
_diffrn_reflns_av_R_equivalents 0.1122
_diffrn_reflns_av_unetI/netI 0.0516
_diffrn_reflns_Laue_measured_fraction_full 1.000
_diffrn_reflns_Laue_measured_fraction_max 0.992
_diffrn_reflns_limit_h_max 17
_diffrn_reflns_limit_h_min -17
_diffrn_reflns_limit_k_max 22
_diffrn_reflns_limit_k_min -22
_diffrn_reflns_limit_l_max 27
_diffrn_reflns_limit_l_min -27
_diffrn_reflns_number 311174
_diffrn_reflns_point_group_measured_fraction_full 1.000
_diffrn_reflns_point_group_measured_fraction_max 0.992
_diffrn_reflns_theta_full 25.242
_diffrn_reflns_theta_max 30.608
_diffrn_reflns_theta_min 1.918
_diffrn_source 'microfocus sealed X-ray tube'
_diffrn_source_current 1.4
_diffrn_source_type 'Incoatec I\ms'
_diffrn_source_voltage 50.0
_exptl_absorpt_coefficient_mu 4.369
_exptl_absorpt_correction_T_max 0.7296
_exptl_absorpt_correction_T_min 0.692
_exptl_absorpt_correction_type multi-scan
_exptl_absorpt_process_details
;
SADABS-2016/2 - Bruker AXS area detector scaling and absorption correction:
Krause, L., Herbst-Irmer, R., Sheldrick G.M. & Stalke D., J. Appl. Cryst. 48
(2015) 3-10
;
_exptl_crystal_colour colourless
_exptl_crystal_density_diffrn 1.769
_exptl_crystal_description block
_exptl_crystal_F_000 1752
_exptl_crystal_recrystallization_method
'Crystals were grown at -78 \%C from a solution of the compound in methylenechloride saturated at -50 \%C. After warming the crystals to room temperature,the majority of the sample decomposed. The "survivors" were picked and providedthe current data.'
_exptl_crystal_size_max 0.040
_exptl_crystal_size_mid 0.040
_exptl_crystal_size_min 0.040
_refine_diff_density_max 1.736
_refine_diff_density_min -1.916
_refine_diff_density_rms 0.132
_refine_ls_extinction_method none
_refine_ls_goodness_of_fit_ref 1.040
_refine_ls_hydrogen_treatment constr
_refine_ls_matrix_type full
_refine_ls_number_parameters 974
_refine_ls_number_reflns 20666
_refine_ls_number_restraints 371
_refine_ls_restrained_S_all 1.041
_refine_ls_R_factor_all 0.0591
_refine_ls_R_factor_gt 0.0386
_refine_ls_shift/su_max 0.017
_refine_ls_shift/su_mean 0.000
_refine_ls_structure_factor_coef Fsqd
_refine_ls_weighting_details 'w=1/[\s^2^(Fo^2^)+(0.0383P)^2^+2.5816P] where P=(Fo^2^+2Fc^2^)/3'
_refine_ls_weighting_scheme calc
_refine_ls_wR_factor_gt 0.0858
_refine_ls_wR_factor_ref 0.0930
_reflns_Friedel_coverage 0.000
_reflns_number_gt 15508
_reflns_number_total 20666
_reflns_threshold_expression 'I > 2\s(I)'
_cod_data_source_file d0cc01719a2.cif
_cod_data_source_block BB_LDE21_RT_0m_a
_cod_depositor_comments 'Adding full bibliography for 7126324--7126326.cif.'
_cod_database_code 7126326
_shelx_shelxl_version_number 2018/3
_shelx_space_group_comment
;
The symmetry employed for this shelxl refinement is uniquely defined
by the following loop, which should always be used as a source of
symmetry information in preference to the above space-group names.
They are only intended as comments.
;
_shelx_estimated_absorpt_t_min 0.845
_shelx_estimated_absorpt_t_max 0.845
_olex2_diffrn_ambient_temperature_device 'Oxford Cryostream 800'

loop_
_space_group_symop_operation_xyz
'x, y, z'
'-x, -y, -z'

loop_
_atom_site_label
_atom_site_type_symbol
_atom_site_fract_x
_atom_site_fract_y
_atom_site_fract_z
_atom_site_U_iso_or_equiv
_atom_site_adp_type
_atom_site_occupancy
_atom_site_site_symmetry_order
_atom_site_calc_flag
_atom_site_refinement_flags_posn
_atom_site_refinement_flags_adp
_atom_site_refinement_flags_occupancy
_atom_site_disorder_assembly
_atom_site_disorder_group
Au1 Au 0.63774(2) 0.21933(2) 0.77975(2) 0.02555(4) Uani 1 1 d . . . . .
Pt1 Pt 0.81738(2) 0.18436(2) 0.87482(2) 0.02415(4) Uani 1 1 d . . . . .
P1 P 0.48122(9) 0.25415(6) 0.70226(6) 0.02257(19) Uani 1 1 d . . . . .
B1 B 0.6944(3) 0.2718(2) 0.3120(2) 0.0168(7) Uani 1 1 d . . . . .
C1 C 0.3160(4) 0.3841(3) 0.2307(4) 0.0493(13) Uani 1 1 d . . . . .
C2 C 0.4835(4) 0.2887(4) 0.0377(2) 0.0476(14) Uani 1 1 d . . . . .
C3 C 0.6531(4) -0.0210(3) 0.1414(3) 0.0361(10) Uani 1 1 d . . . . .
C4A C 1.0474(9) 0.1387(9) 0.3165(8) 0.0412(12) Uani 0.49(3) 1 d D U P A 1
F1B F 1.1040(12) 0.2025(13) 0.3742(13) 0.084(5) Uani 0.49(3) 1 d D U P A 1
F2B F 1.0995(15) 0.1526(15) 0.2665(10) 0.075(4) Uani 0.49(3) 1 d D U P A 1
F3B F 1.0672(19) 0.0628(12) 0.3395(14) 0.071(4) Uani 0.49(3) 1 d D U P A 1
C4B C 1.0455(9) 0.1350(9) 0.3257(8) 0.0412(12) Uani 0.51(3) 1 d D U P A 2
F4B F 1.0722(16) 0.0557(7) 0.3198(10) 0.056(3) Uani 0.51(3) 1 d D U P A 2
F5B F 1.0860(14) 0.1685(14) 0.3977(7) 0.077(4) Uani 0.51(3) 1 d D U P A 2
F6B F 1.1120(13) 0.1836(13) 0.2949(15) 0.083(4) Uani 0.51(3) 1 d D U P A 2
C5 C 1.0182(4) 0.5121(3) 0.2832(2) 0.0292(9) Uani 1 1 d . . . . .
C6 C 0.8571(3) 0.5804(2) 0.4853(2) 0.0252(7) Uani 1 1 d D . . . .
F1A F 0.9657(3) 0.6327(3) 0.5256(2) 0.0286(9) Uani 0.653(3) 1 d D U P B 1
F2A F 0.8208(6) 0.5417(5) 0.5359(4) 0.0466(17) Uani 0.653(3) 1 d D U P B 1
F3A F 0.7924(6) 0.6365(4) 0.4612(3) 0.0496(15) Uani 0.653(3) 1 d D U P B 1
F4A F 0.9427(16) 0.6048(17) 0.5477(9) 0.054(5) Uani 0.154(3) 1 d D U P B 2
F5A F 0.7545(14) 0.5584(12) 0.4991(13) 0.040(2) Uani 0.154(3) 1 d D U P B 2
F6A F 0.847(2) 0.6594(11) 0.4601(13) 0.038(4) Uani 0.154(3) 1 d D U P B 2
F7A F 0.8657(15) 0.5435(15) 0.5469(10) 0.029(3) Uani 0.193(3) 1 d D U P B 3
F8A F 0.7494(11) 0.5983(13) 0.4705(9) 0.034(3) Uani 0.193(3) 1 d D U P B 3
F9A F 0.9327(14) 0.6583(8) 0.5066(10) 0.040(2) Uani 0.193(3) 1 d D U P B 3
C7 C 0.8004(4) 0.1909(3) 0.5753(2) 0.0313(9) Uani 1 1 d . . . . .
C8 C 0.3926(4) 0.0755(3) 0.3997(3) 0.0337(9) Uani 1 1 d . . . . .
F1 F 0.3014(3) 0.4588(2) 0.2050(3) 0.0901(13) Uani 1 1 d . . . . .
F2 F 0.2133(3) 0.3278(2) 0.2059(3) 0.0931(14) Uani 1 1 d . . . . .
F3 F 0.3407(3) 0.4055(3) 0.3039(2) 0.0821(12) Uani 1 1 d . . . . .
F4 F 0.3784(3) 0.2788(2) -0.01146(16) 0.0658(10) Uani 1 1 d . . . . .
F5 F 0.5216(3) 0.2165(2) 0.01947(15) 0.0619(9) Uani 1 1 d . . . . .
F6 F 0.5549(3) 0.3584(2) 0.02452(15) 0.0593(9) Uani 1 1 d . . . . .
F7 F 0.5852(3) 0.00440(18) 0.08197(14) 0.0486(7) Uani 1 1 d . . . . .
F8 F 0.7121(3) -0.07225(19) 0.11586(17) 0.0561(8) Uani 1 1 d . . . . .
F9 F 0.5775(3) -0.07451(19) 0.16548(16) 0.0554(8) Uani 1 1 d . . . . .
F13 F 0.9592(2) 0.52632(17) 0.21541(14) 0.0393(6) Uani 1 1 d . . . . .
F14 F 1.0744(2) 0.45015(17) 0.27170(16) 0.0419(6) Uani 1 1 d . . . . .
F15 F 1.1003(2) 0.58776(17) 0.31710(15) 0.0465(7) Uani 1 1 d . . . . .
F19 F 0.8203(2) 0.11078(16) 0.58335(14) 0.0391(6) Uani 1 1 d . . . . .
F20 F 0.7695(3) 0.2182(2) 0.63321(14) 0.0550(8) Uani 1 1 d . . . . .
F21 F 0.9055(2) 0.24420(18) 0.58462(15) 0.0523(8) Uani 1 1 d . . . . .
F22 F 0.3124(2) 0.1083(2) 0.3547(2) 0.0801(13) Uani 1 1 d . . . . .
F23 F 0.3807(2) -0.00726(18) 0.36403(15) 0.0471(7) Uani 1 1 d . . . . .
F24 F 0.3630(2) 0.06345(18) 0.45946(16) 0.0463(7) Uani 1 1 d . . . . .
C1_1 C 1.0077(4) 0.1300(3) 0.8117(2) 0.0299(9) Uani 1 1 d . . . . .
H1_1 H 1.003512 0.066727 0.818392 0.036 Uiso 1 1 calc R U . . .
C2_1 C 0.8913(3) 0.1562(3) 0.7870(2) 0.0252(8) Uani 1 1 d . . . . .
H2_1 H 0.835404 0.129449 0.735554 0.030 Uiso 1 1 calc R U . . .
C3_1 C 0.9182(3) 0.2489(3) 0.8081(2) 0.0271(8) Uani 1 1 d . . . . .
H3_1 H 0.878375 0.283276 0.770888 0.033 Uiso 1 1 calc R U . . .
C4_1 C 1.0510(4) 0.2796(3) 0.8437(2) 0.0310(9) Uani 1 1 d . . . . .
H4_1 H 1.082387 0.339698 0.876241 0.037 Uiso 1 1 calc R U . . .
C5_1 C 1.0953(4) 0.2653(3) 0.7770(3) 0.0375(10) Uani 1 1 d . . . . .
H5A_1 H 1.180525 0.291954 0.791939 0.045 Uiso 1 1 calc R U . . .
H5AB_1 H 1.053151 0.291495 0.734848 0.045 Uiso 1 1 calc R U . . .
C6_1 C 1.0674(4) 0.1617(3) 0.7560(2) 0.0339(9) Uani 1 1 d . . . . .
H6A_1 H 1.013963 0.140577 0.703744 0.041 Uiso 1 1 calc R U . . .
H6AB_1 H 1.139936 0.140786 0.762539 0.041 Uiso 1 1 calc R U . . .
C7_1 C 1.0801(4) 0.2010(3) 0.8813(2) 0.0337(9) Uani 1 1 d . . . . .
H7A_1 H 1.050699 0.194946 0.923535 0.040 Uiso 1 1 calc R U . . .
H7AB_1 H 1.164790 0.202713 0.897405 0.040 Uiso 1 1 calc R U . . .
C1_2 C 0.7798(4) 0.0193(3) 0.9581(3) 0.0446(12) Uani 1 1 d . . . . .
H1_2 H 0.808435 0.045901 1.012334 0.054 Uiso 1 1 calc R U . . .
C2_2 C 0.7109(4) 0.0713(3) 0.9049(2) 0.0365(10) Uani 1 1 d . . . . .
H2_2 H 0.632560 0.076124 0.907161 0.044 Uiso 1 1 calc R U . . .
C3_2 C 0.7185(4) 0.0423(3) 0.8355(2) 0.0288(8) Uani 1 1 d . . . . .
H3_2 H 0.644860 0.028977 0.791230 0.035 Uiso 1 1 calc R U . . .
C4_2 C 0.7882(4) -0.0278(3) 0.8451(3) 0.0361(10) Uani 1 1 d . . . . .
H4_2 H 0.823776 -0.039766 0.805847 0.043 Uiso 1 1 calc R U . . .
C5_2 C 0.7066(4) -0.1091(3) 0.8579(3) 0.0433(11) Uani 1 1 d . . . . .
H5A_2 H 0.740610 -0.161690 0.858597 0.052 Uiso 1 1 calc R U . . .
H5AB_2 H 0.628326 -0.124418 0.818592 0.052 Uiso 1 1 calc R U . . .
C6_2 C 0.6988(5) -0.0771(3) 0.9357(3) 0.0506(14) Uani 1 1 d . . . . .
H6A_2 H 0.728310 -0.115200 0.971889 0.061 Uiso 1 1 calc R U . . .
H6AB_2 H 0.617280 -0.076389 0.931936 0.061 Uiso 1 1 calc R U . . .
C7_2 C 0.8741(4) 0.0061(3) 0.9247(3) 0.0425(12) Uani 1 1 d . . . . .
H7A_2 H 0.931439 0.062438 0.929376 0.051 Uiso 1 1 calc R U . . .
H7AB_2 H 0.915280 -0.038944 0.945418 0.051 Uiso 1 1 calc R U . . .
C1_3 C 0.9802(5) 0.3353(4) 1.0106(3) 0.0542(14) Uani 1 1 d . . . . .
H1_3 H 1.055070 0.353115 1.000197 0.065 Uiso 1 1 calc R U . . .
C2_3 C 0.8678(4) 0.3171(3) 0.9435(3) 0.0424(11) Uani 1 1 d . . . . .
H2_3 H 0.848460 0.367891 0.918188 0.051 Uiso 1 1 calc R U . . .
C3_3 C 0.7815(5) 0.2646(3) 0.9640(3) 0.0465(12) Uani 1 1 d . . . . .
H3_3 H 0.703430 0.279569 0.950894 0.056 Uiso 1 1 calc R U . . .
C4_3 C 0.8376(5) 0.2523(4) 1.0436(3) 0.0589(16) Uani 1 1 d . . . . .
H4_3 H 0.795190 0.200903 1.059845 0.071 Uiso 1 1 calc R U . . .
C5_3 C 0.8615(6) 0.3454(4) 1.0914(3) 0.073(2) Uani 1 1 d . . . . .
H5A_3 H 0.889851 0.342995 1.145410 0.088 Uiso 1 1 calc R U . . .
H5AB_3 H 0.789863 0.368353 1.079606 0.088 Uiso 1 1 calc R U . . .
C6_3 C 0.9587(6) 0.4046(5) 1.0685(3) 0.074(2) Uani 1 1 d . . . . .
H6A_3 H 1.030857 0.430122 1.112106 0.088 Uiso 1 1 calc R U . . .
H6AB_3 H 0.930743 0.453520 1.044913 0.088 Uiso 1 1 calc R U . . .
C7_3 C 0.9637(5) 0.2500(4) 1.0443(3) 0.0583(16) Uani 1 1 d . . . . .
H7A_3 H 1.020173 0.256146 1.095297 0.070 Uiso 1 1 calc R U . . .
H7AB_3 H 0.965198 0.196706 1.011808 0.070 Uiso 1 1 calc R U . . .
C1_4 C 0.4355(3) 0.3395(2) 0.7509(2) 0.0229(7) Uani 1 1 d . . . . .
C2_4 C 0.4482(4) 0.3413(3) 0.8258(2) 0.0354(10) Uani 1 1 d . . . . .
H2_4 H 0.481893 0.298839 0.851568 0.042 Uiso 1 1 calc R U . . .
C3_4 C 0.4117(5) 0.4049(3) 0.8628(3) 0.0418(11) Uani 1 1 d . . . . .
H3_4 H 0.422328 0.406873 0.914299 0.050 Uiso 1 1 calc R U . . .
C4_4 C 0.3602(4) 0.4654(3) 0.8254(2) 0.0289(8) Uani 1 1 d . . . . .
H4_4 H 0.333360 0.507934 0.850674 0.035 Uiso 1 1 calc R U . . .
C5_4 C 0.3479(3) 0.4638(2) 0.7513(2) 0.0263(8) Uani 1 1 d . . . . .
H5_4 H 0.312761 0.505755 0.725632 0.032 Uiso 1 1 calc R U . . .
C6_4 C 0.3860(3) 0.4020(2) 0.7140(2) 0.0258(8) Uani 1 1 d . . . . .
H6_4 H 0.378382 0.402184 0.663019 0.031 Uiso 1 1 calc R U . . .
C1_5 C 0.5059(4) 0.2996(3) 0.6235(2) 0.0268(8) Uani 1 1 d . . . . .
C2_5 C 0.6079(4) 0.3659(3) 0.6368(3) 0.0402(11) Uani 1 1 d . . . . .
H2_5 H 0.666096 0.381288 0.685072 0.048 Uiso 1 1 calc R U . . .
C3_5 C 0.6243(5) 0.4086(3) 0.5805(3) 0.0469(12) Uani 1 1 d . . . . .
H3_5 H 0.692891 0.454551 0.590093 0.056 Uiso 1 1 calc R U . . .
C4_5 C 0.5409(4) 0.3850(3) 0.5093(3) 0.0413(11) Uani 1 1 d . . . . .
H4_5 H 0.552501 0.414857 0.470433 0.050 Uiso 1 1 calc R U . . .
C5_5 C 0.4418(4) 0.3186(3) 0.4952(2) 0.0366(10) Uani 1 1 d . . . . .
H5_5 H 0.385380 0.301992 0.446278 0.044 Uiso 1 1 calc R U . . .
C6_5 C 0.4238(4) 0.2757(3) 0.5520(2) 0.0314(9) Uani 1 1 d . . . . .
H6_5 H 0.355011 0.229731 0.542004 0.038 Uiso 1 1 calc R U . . .
C1_6 C 0.3551(3) 0.1599(3) 0.6628(2) 0.0249(8) Uani 1 1 d . . . . .
C2_6 C 0.3707(4) 0.0744(3) 0.6539(2) 0.0311(9) Uani 1 1 d . . . . .
H2_6 H 0.447277 0.064638 0.671794 0.037 Uiso 1 1 calc R U . . .
C3_6 C 0.2753(4) 0.0029(3) 0.6190(2) 0.0372(10) Uani 1 1 d . . . . .
H3_6 H 0.286589 -0.055795 0.613933 0.045 Uiso 1 1 calc R U . . .
C4_6 C 0.1641(4) 0.0164(3) 0.5914(2) 0.0358(10) Uani 1 1 d . . . . .
H4_6 H 0.099177 -0.032807 0.566660 0.043 Uiso 1 1 calc R U . . .
C5_6 C 0.1471(4) 0.1011(3) 0.5999(2) 0.0357(10) Uani 1 1 d . . . . .
H5_6 H 0.070213 0.109991 0.580987 0.043 Uiso 1 1 calc R U . . .
C6_6 C 0.2409(3) 0.1733(3) 0.6356(2) 0.0303(9) Uani 1 1 d . . . . .
H6_6 H 0.228556 0.231567 0.641690 0.036 Uiso 1 1 calc R U . . .
C1_7 C 0.5846(3) 0.2913(2) 0.2470(2) 0.0206(7) Uani 1 1 d . . . . .
C2_7 C 0.5760(3) 0.2815(2) 0.1718(2) 0.0253(8) Uani 1 1 d . . . . .
H2_7 H 0.634052 0.259621 0.157589 0.030 Uiso 1 1 calc R U . . .
C3_7 C 0.4865(4) 0.3023(3) 0.1175(2) 0.0331(10) Uani 1 1 d . . . . .
C4_7 C 0.4023(4) 0.3361(3) 0.1360(3) 0.0401(11) Uani 1 1 d . . . . .
H4_7 H 0.340906 0.350604 0.098618 0.048 Uiso 1 1 calc R U . . .
C5_7 C 0.4086(4) 0.3486(3) 0.2103(3) 0.0338(10) Uani 1 1 d . . . . .
C6_7 C 0.4976(3) 0.3267(2) 0.2647(2) 0.0251(8) Uani 1 1 d . . . . .
H6_7 H 0.500101 0.335710 0.315101 0.030 Uiso 1 1 calc R U . . .
C1_8 C 0.7521(3) 0.1970(2) 0.27982(19) 0.0197(7) Uani 1 1 d . . . . .
C2_8 C 0.8711(3) 0.1986(2) 0.3107(2) 0.0226(7) Uani 1 1 d . . . . .
H2_8 H 0.920938 0.246948 0.348788 0.027 Uiso 1 1 calc R U . . .
C3_8 C 0.9191(3) 0.1319(3) 0.2874(2) 0.0302(8) Uani 1 1 d D . . . .
C4_8 C 0.8496(4) 0.0604(3) 0.2318(2) 0.0326(9) Uani 1 1 d . . . . .
H4_8 H 0.882428 0.015256 0.215351 0.039 Uiso 1 1 calc R U . . .
C5_8 C 0.7314(3) 0.0563(3) 0.2008(2) 0.0261(8) Uani 1 1 d . . . . .
C6_8 C 0.6838(3) 0.1225(2) 0.2250(2) 0.0215(7) Uani 1 1 d . . . . .
H6_8 H 0.601929 0.117223 0.203664 0.026 Uiso 1 1 calc R U . . .
C1_9 C 0.7883(3) 0.3689(2) 0.34332(18) 0.0171(6) Uani 1 1 d . . . . .
C2_9 C 0.7891(3) 0.4300(2) 0.40311(19) 0.0196(7) Uani 1 1 d . . . . .
H2_9 H 0.738250 0.412504 0.430189 0.024 Uiso 1 1 calc R U . . .
C3_9 C 0.8625(3) 0.5156(2) 0.42380(19) 0.0202(7) Uani 1 1 d D . . . .
C4_9 C 0.9380(3) 0.5441(2) 0.3860(2) 0.0220(7) Uani 1 1 d . . . . .
H4_9 H 0.987971 0.602346 0.400208 0.026 Uiso 1 1 calc R U . . .
C5_9 C 0.9383(3) 0.4848(2) 0.3266(2) 0.0214(7) Uani 1 1 d . . . . .
C6_9 C 0.8651(3) 0.3999(2) 0.30583(19) 0.0192(7) Uani 1 1 d . . . . .
H6_9 H 0.867055 0.361301 0.264635 0.023 Uiso 1 1 calc R U . . .
C1_10 C 0.6556(3) 0.2290(2) 0.37816(19) 0.0183(7) Uani 1 1 d . . . . .
C2_10 C 0.5431(3) 0.1761(2) 0.3643(2) 0.0210(7) Uani 1 1 d . . . . .
H2_10 H 0.484734 0.169992 0.316845 0.025 Uiso 1 1 calc R U . . .
C3_10 C 0.5146(3) 0.1321(2) 0.4187(2) 0.0249(8) Uani 1 1 d . . . . .
C4_10 C 0.5973(3) 0.1387(2) 0.4875(2) 0.0252(8) Uani 1 1 d . . . . .
H4_10 H 0.577817 0.109084 0.524578 0.030 Uiso 1 1 calc R U . . .
C5_10 C 0.7099(3) 0.1894(2) 0.50183(19) 0.0234(8) Uani 1 1 d . . . . .
C6_10 C 0.7376(3) 0.2339(2) 0.44810(19) 0.0199(7) Uani 1 1 d . . . . .
H6_10 H 0.815074 0.268815 0.459488 0.024 Uiso 1 1 calc R U . . .

loop_
_atom_site_aniso_label
_atom_site_aniso_U_11
_atom_site_aniso_U_22
_atom_site_aniso_U_33
_atom_site_aniso_U_23
_atom_site_aniso_U_13
_atom_site_aniso_U_12
Au1 0.02255(7) 0.02770(8) 0.02796(8) 0.00687(6) 0.00742(6) 0.01045(6)
Pt1 0.02263(7) 0.02764(8) 0.02089(7) 0.00223(6) 0.00590(6) 0.00667(6)
P1 0.0232(5) 0.0204(5) 0.0278(5) 0.0072(4) 0.0110(4) 0.0082(4)
B1 0.0153(17) 0.0147(17) 0.0195(18) 0.0003(14) 0.0053(14) 0.0040(14)
C1 0.029(2) 0.034(3) 0.078(4) 0.011(3) 0.005(2) 0.013(2)
C2 0.043(3) 0.053(3) 0.025(2) 0.018(2) -0.0098(19) -0.011(2)
C3 0.044(3) 0.026(2) 0.037(2) -0.0068(17) 0.014(2) 0.0113(19)
C4A 0.0244(18) 0.032(2) 0.065(3) -0.0016(19) 0.0129(18) 0.0099(16)
F1B 0.024(4) 0.082(7) 0.112(8) -0.048(6) -0.011(5) 0.025(5)
F2B 0.038(6) 0.107(10) 0.097(7) 0.030(6) 0.039(6) 0.026(6)
F3B 0.038(5) 0.062(5) 0.127(11) 0.041(6) 0.030(7) 0.031(5)
C4B 0.0244(18) 0.032(2) 0.065(3) -0.0016(19) 0.0129(18) 0.0099(16)
F4B 0.024(4) 0.033(3) 0.100(7) -0.012(3) 0.009(4) 0.013(3)
F5B 0.036(5) 0.097(9) 0.073(4) -0.028(5) -0.011(4) 0.033(6)
F6B 0.028(4) 0.082(8) 0.147(11) 0.059(8) 0.029(7) 0.011(5)
C5 0.032(2) 0.0244(19) 0.034(2) 0.0009(16) 0.0191(18) 0.0015(16)
C6 0.0287(16) 0.0230(16) 0.0237(15) -0.0020(11) 0.0098(12) 0.0074(12)
F1A 0.0272(17) 0.026(2) 0.027(2) -0.0066(15) 0.0053(14) 0.0057(14)
F2A 0.066(4) 0.036(3) 0.041(3) -0.0086(19) 0.040(3) -0.005(3)
F3A 0.056(3) 0.061(4) 0.029(3) -0.011(2) -0.003(3) 0.045(3)
F4A 0.049(5) 0.068(13) 0.030(4) -0.013(5) -0.002(4) 0.019(7)
F5A 0.047(3) 0.023(3) 0.053(6) -0.013(3) 0.033(4) 0.003(3)
F6A 0.052(10) 0.024(5) 0.050(8) 0.006(5) 0.030(9) 0.018(6)
F7A 0.033(8) 0.039(7) 0.022(4) 0.004(5) 0.010(6) 0.023(7)
F8A 0.039(3) 0.050(9) 0.021(6) 0.005(6) 0.011(4) 0.027(4)
F9A 0.047(3) 0.023(3) 0.053(6) -0.013(3) 0.033(4) 0.003(3)
C7 0.040(2) 0.0223(19) 0.0255(19) 0.0086(15) 0.0057(17) -0.0001(17)
C8 0.027(2) 0.034(2) 0.044(2) 0.0171(19) 0.0157(19) 0.0041(17)
F1 0.081(3) 0.068(2) 0.151(4) 0.052(3) 0.046(3) 0.058(2)
F2 0.0276(17) 0.065(2) 0.169(4) -0.014(2) 0.024(2) 0.0048(16)
F3 0.058(2) 0.109(3) 0.095(3) 0.006(2) 0.027(2) 0.059(2)
F4 0.0499(18) 0.082(2) 0.0357(16) 0.0233(15) -0.0138(13) -0.0128(17)
F5 0.090(3) 0.059(2) 0.0265(14) 0.0052(13) 0.0149(15) 0.0039(18)
F6 0.0601(19) 0.0598(19) 0.0324(14) 0.0201(13) -0.0025(13) -0.0199(15)
F7 0.0621(19) 0.0393(15) 0.0297(14) -0.0065(11) -0.0019(13) 0.0142(14)
F8 0.0588(19) 0.0440(17) 0.0551(18) -0.0232(14) 0.0085(15) 0.0228(14)
F9 0.063(2) 0.0379(16) 0.0458(17) -0.0064(13) 0.0134(15) -0.0163(14)
F13 0.0510(16) 0.0399(15) 0.0339(13) 0.0125(11) 0.0244(12) 0.0070(12)
F14 0.0430(15) 0.0371(14) 0.0622(18) 0.0111(13) 0.0379(14) 0.0133(12)
F15 0.0432(15) 0.0372(15) 0.0535(17) -0.0077(12) 0.0305(14) -0.0173(12)
F19 0.0390(14) 0.0259(13) 0.0391(14) 0.0113(11) -0.0048(11) 0.0038(11)
F20 0.080(2) 0.068(2) 0.0213(13) 0.0073(13) 0.0132(14) 0.0337(17)
F21 0.0455(16) 0.0421(16) 0.0393(15) 0.0202(12) -0.0144(12) -0.0173(13)
F22 0.0174(13) 0.091(3) 0.135(3) 0.081(3) 0.0138(17) 0.0085(15)
F23 0.0403(15) 0.0456(16) 0.0444(16) -0.0080(12) 0.0191(13) -0.0139(12)
F24 0.0448(16) 0.0408(15) 0.0569(17) 0.0010(13) 0.0355(14) -0.0072(12)
C1_1 0.028(2) 0.032(2) 0.034(2) 0.0090(17) 0.0124(17) 0.0129(17)
C2_1 0.0227(18) 0.030(2) 0.0237(18) 0.0027(15) 0.0078(15) 0.0082(15)
C3_1 0.027(2) 0.030(2) 0.0273(19) 0.0064(16) 0.0127(16) 0.0082(16)
C4_1 0.029(2) 0.025(2) 0.037(2) 0.0047(17) 0.0102(18) 0.0041(16)
C5_1 0.032(2) 0.036(2) 0.047(3) 0.010(2) 0.018(2) 0.0056(19)
C6_1 0.033(2) 0.037(2) 0.039(2) 0.0070(19) 0.0184(19) 0.0130(18)
C7_1 0.025(2) 0.040(2) 0.036(2) 0.0098(19) 0.0077(17) 0.0087(18)
C1_2 0.050(3) 0.044(3) 0.027(2) 0.0082(19) 0.004(2) -0.005(2)
C2_2 0.029(2) 0.041(3) 0.032(2) 0.0042(19) 0.0067(18) -0.0017(19)
C3_2 0.0252(19) 0.029(2) 0.028(2) 0.0032(16) 0.0066(16) 0.0026(16)
C4_2 0.037(2) 0.029(2) 0.038(2) 0.0079(18) 0.0081(19) 0.0050(18)
C5_2 0.042(3) 0.034(2) 0.044(3) 0.012(2) 0.005(2) 0.001(2)
C6_2 0.056(3) 0.040(3) 0.042(3) 0.014(2) 0.008(2) -0.009(2)
C7_2 0.035(2) 0.037(2) 0.042(3) 0.018(2) -0.004(2) 0.001(2)
C1_3 0.051(3) 0.059(3) 0.044(3) -0.011(3) 0.017(3) 0.000(3)
C2_3 0.054(3) 0.037(3) 0.034(2) -0.0079(19) 0.019(2) 0.005(2)
C3_3 0.049(3) 0.049(3) 0.039(3) -0.008(2) 0.019(2) 0.007(2)
C4_3 0.058(4) 0.070(4) 0.036(3) -0.009(3) 0.019(3) -0.008(3)
C5_3 0.071(4) 0.085(5) 0.048(3) -0.030(3) 0.035(3) -0.017(3)
C6_3 0.065(4) 0.085(5) 0.053(4) -0.031(3) 0.027(3) -0.012(3)
C7_3 0.055(3) 0.074(4) 0.030(3) -0.008(3) 0.006(2) 0.001(3)
C1_4 0.0208(17) 0.0222(18) 0.0278(19) 0.0080(14) 0.0083(15) 0.0081(14)
C2_4 0.049(3) 0.038(2) 0.034(2) 0.0207(19) 0.018(2) 0.028(2)
C3_4 0.058(3) 0.053(3) 0.032(2) 0.019(2) 0.024(2) 0.033(2)
C4_4 0.031(2) 0.0241(19) 0.033(2) 0.0039(16) 0.0120(17) 0.0078(16)
C5_4 0.029(2) 0.0198(18) 0.0267(19) 0.0063(15) 0.0045(16) 0.0065(15)
C6_4 0.0272(19) 0.0218(18) 0.0284(19) 0.0081(15) 0.0071(16) 0.0079(15)
C1_5 0.028(2) 0.0264(19) 0.031(2) 0.0089(16) 0.0134(16) 0.0110(16)
C2_5 0.033(2) 0.048(3) 0.040(2) 0.015(2) 0.013(2) 0.004(2)
C3_5 0.045(3) 0.048(3) 0.053(3) 0.017(2) 0.026(2) 0.003(2)
C4_5 0.054(3) 0.048(3) 0.041(3) 0.021(2) 0.030(2) 0.024(2)
C5_5 0.042(3) 0.044(3) 0.032(2) 0.0083(19) 0.020(2) 0.017(2)
C6_5 0.033(2) 0.033(2) 0.035(2) 0.0082(17) 0.0176(18) 0.0112(17)
C1_6 0.0259(19) 0.0232(18) 0.0274(19) 0.0048(15) 0.0109(15) 0.0067(15)
C2_6 0.036(2) 0.027(2) 0.031(2) 0.0044(16) 0.0089(18) 0.0124(17)
C3_6 0.051(3) 0.020(2) 0.037(2) 0.0014(17) 0.010(2) 0.0086(19)
C4_6 0.044(3) 0.026(2) 0.030(2) -0.0010(17) 0.0137(19) -0.0049(19)
C5_6 0.028(2) 0.040(2) 0.037(2) 0.0023(19) 0.0126(18) 0.0033(18)
C6_6 0.026(2) 0.026(2) 0.039(2) 0.0042(17) 0.0122(18) 0.0082(16)
C1_7 0.0192(16) 0.0154(16) 0.0225(17) 0.0037(13) 0.0028(14) 0.0006(13)
C2_7 0.0281(19) 0.0222(18) 0.0210(17) 0.0055(14) 0.0040(15) 0.0017(15)
C3_7 0.030(2) 0.028(2) 0.027(2) 0.0111(16) -0.0042(17) -0.0052(17)
C4_7 0.029(2) 0.028(2) 0.047(3) 0.019(2) -0.0074(19) -0.0020(18)
C5_7 0.0219(19) 0.0214(19) 0.050(3) 0.0085(18) 0.0007(18) 0.0046(15)
C6_7 0.0234(18) 0.0185(17) 0.034(2) 0.0050(15) 0.0088(16) 0.0064(14)
C1_8 0.0226(17) 0.0165(16) 0.0216(17) 0.0045(13) 0.0089(14) 0.0057(13)
C2_8 0.0207(17) 0.0162(16) 0.0305(19) 0.0015(14) 0.0097(15) 0.0028(13)
C3_8 0.0229(16) 0.026(2) 0.041(2) -0.0006(17) 0.0109(15) 0.0091(15)
C4_8 0.034(2) 0.025(2) 0.042(2) -0.0004(17) 0.0182(19) 0.0090(17)
C5_8 0.029(2) 0.0216(18) 0.0264(19) 0.0001(15) 0.0089(16) 0.0062(15)
C6_8 0.0234(18) 0.0188(17) 0.0213(17) 0.0020(13) 0.0067(14) 0.0049(14)
C1_9 0.0169(15) 0.0157(15) 0.0190(16) 0.0040(12) 0.0040(13) 0.0077(12)
C2_9 0.0206(17) 0.0185(16) 0.0214(17) 0.0054(13) 0.0085(14) 0.0051(13)
C3_9 0.0222(17) 0.0188(15) 0.0194(14) 0.0008(11) 0.0078(13) 0.0048(13)
C4_9 0.0203(17) 0.0168(16) 0.0259(18) 0.0017(14) 0.0067(14) 0.0004(13)
C5_9 0.0216(17) 0.0223(18) 0.0221(17) 0.0053(14) 0.0101(14) 0.0039(14)
C6_9 0.0205(17) 0.0179(16) 0.0195(16) 0.0036(13) 0.0072(13) 0.0044(13)
C1_10 0.0194(16) 0.0137(15) 0.0217(16) 0.0019(12) 0.0067(13) 0.0045(13)
C2_10 0.0205(17) 0.0186(17) 0.0223(17) 0.0026(13) 0.0062(14) 0.0036(13)
C3_10 0.0239(18) 0.0219(18) 0.034(2) 0.0086(15) 0.0141(16) 0.0072(15)
C4_10 0.031(2) 0.0204(18) 0.0272(19) 0.0094(15) 0.0129(16) 0.0046(15)
C5_10 0.031(2) 0.0177(17) 0.0177(16) 0.0019(13) 0.0055(15) 0.0023(15)
C6_10 0.0212(17) 0.0146(16) 0.0219(17) 0.0004(13) 0.0068(14) 0.0026(13)

loop_
_atom_type_symbol
_atom_type_description
_atom_type_scat_dispersion_real
_atom_type_scat_dispersion_imag
_atom_type_scat_source
C C 0.0033 0.0016 'International Tables Vol C Tables 4.2.6.8 and 6.1.1.4'
H H 0.0000 0.0000 'International Tables Vol C Tables 4.2.6.8 and 6.1.1.4'
B B 0.0013 0.0007 'International Tables Vol C Tables 4.2.6.8 and 6.1.1.4'
F F 0.0171 0.0103 'International Tables Vol C Tables 4.2.6.8 and 6.1.1.4'
P P 0.1023 0.0942 'International Tables Vol C Tables 4.2.6.8 and 6.1.1.4'
Pt Pt -1.7033 8.3905 'International Tables Vol C Tables 4.2.6.8 and 6.1.1.4'
Au Au -2.0133 8.8022 'International Tables Vol C Tables 4.2.6.8 and 6.1.1.4'

loop_
_geom_angle_atom_site_label_1
_geom_angle_atom_site_label_2
_geom_angle_atom_site_label_3
_geom_angle
_geom_angle_site_symmetry_1
_geom_angle_site_symmetry_3
_geom_angle_publ_flag
P1 Au1 Pt1 177.05(3) . . ?
C2_3 Pt1 C2_1 121.17(16) . . ?
C2_3 Pt1 C3_3 36.86(18) . . ?
C2_1 Pt1 C3_3 157.85(17) . . ?
C2_3 Pt1 C2_2 119.64(17) . . ?
C2_1 Pt1 C2_2 118.56(16) . . ?
C3_3 Pt1 C2_2 83.57(18) . . ?
C2_3 Pt1 C3_1 85.06(16) . . ?
C2_1 Pt1 C3_1 36.94(14) . . ?
C3_3 Pt1 C3_1 121.03(17) . . ?
C2_2 Pt1 C3_1 155.28(16) . . ?
C2_3 Pt1 C3_2 155.41(16) . . ?
C2_1 Pt1 C3_2 83.39(15) . . ?
C3_3 Pt1 C3_2 118.56(17) . . ?
C2_2 Pt1 C3_2 36.53(15) . . ?
C3_1 Pt1 C3_2 119.04(14) . . ?
C2_3 Pt1 Au1 92.48(14) . . ?
C2_1 Pt1 Au1 91.31(10) . . ?
C3_3 Pt1 Au1 87.83(15) . . ?
C2_2 Pt1 Au1 94.16(12) . . ?
C3_1 Pt1 Au1 85.11(11) . . ?
C3_2 Pt1 Au1 85.39(11) . . ?
C1_5 P1 C1_6 105.92(18) . . ?
C1_5 P1 C1_4 104.93(18) . . ?
C1_6 P1 C1_4 106.91(17) . . ?
C1_5 P1 Au1 114.60(14) . . ?
C1_6 P1 Au1 113.10(13) . . ?
C1_4 P1 Au1 110.76(13) . . ?
C1_7 B1 C1_9 104.1(3) . . ?
C1_7 B1 C1_8 112.4(3) . . ?
C1_9 B1 C1_8 111.6(3) . . ?
C1_7 B1 C1_10 113.0(3) . . ?
C1_9 B1 C1_10 112.7(3) . . ?
C1_8 B1 C1_10 103.4(3) . . ?
F2 C1 F3 105.6(5) . . ?
F2 C1 F1 106.9(4) . . ?
F3 C1 F1 104.5(5) . . ?
F2 C1 C5_7 113.2(4) . . ?
F3 C1 C5_7 113.3(4) . . ?
F1 C1 C5_7 112.6(5) . . ?
F4 C2 F5 106.4(4) . . ?
F4 C2 F6 106.8(4) . . ?
F5 C2 F6 105.1(5) . . ?
F4 C2 C3_7 113.5(5) . . ?
F5 C2 C3_7 113.0(4) . . ?
F6 C2 C3_7 111.5(4) . . ?
F8 C3 F7 106.5(4) . . ?
F8 C3 F9 106.8(4) . . ?
F7 C3 F9 104.8(4) . . ?
F8 C3 C5_8 113.1(4) . . ?
F7 C3 C5_8 112.7(4) . . ?
F9 C3 C5_8 112.4(4) . . ?
F1B C4A F2B 106.3(10) . . ?
F1B C4A F3B 106.2(11) . . ?
F2B C4A F3B 107.1(12) . . ?
F1B C4A C3_8 113.4(10) . . ?
F2B C4A C3_8 113.6(11) . . ?
F3B C4A C3_8 109.7(13) . . ?
F5B C4B F6B 106.7(10) . . ?
F5B C4B F4B 106.0(10) . . ?
F6B C4B F4B 103.7(11) . . ?
F5B C4B C3_8 114.7(10) . . ?
F6B C4B C3_8 110.6(11) . . ?
F4B C4B C3_8 114.2(12) . . ?
F14 C5 F13 106.2(3) . . ?
F14 C5 F15 106.9(3) . . ?
F13 C5 F15 106.1(3) . . ?
F14 C5 C5_9 112.3(3) . . ?
F13 C5 C5_9 111.9(3) . . ?
F15 C5 C5_9 112.9(3) . . ?
F3A C6 F2A 108.9(5) . . ?
F9A C6 F7A 106.9(12) . . ?
F4A C6 F5A 109.3(13) . . ?
F9A C6 F8A 105.6(10) . . ?
F7A C6 F8A 100.9(9) . . ?
F3A C6 F1A 105.1(4) . . ?
F2A C6 F1A 104.2(4) . . ?
F4A C6 F6A 103.6(13) . . ?
F5A C6 F6A 99.9(11) . . ?
F4A C6 C3_9 120.5(11) . . ?
F9A C6 C3_9 118.8(7) . . ?
F3A C6 C3_9 113.4(4) . . ?
F2A C6 C3_9 113.6(4) . . ?
F7A C6 C3_9 110.4(11) . . ?
F5A C6 C3_9 112.5(7) . . ?
F8A C6 C3_9 112.5(8) . . ?
F1A C6 C3_9 110.9(3) . . ?
F6A C6 C3_9 108.5(10) . . ?
F19 C7 F20 106.2(3) . . ?
F19 C7 F21 105.3(4) . . ?
F20 C7 F21 106.9(3) . . ?
F19 C7 C5_10 112.3(3) . . ?
F20 C7 C5_10 112.6(4) . . ?
F21 C7 C5_10 113.0(3) . . ?
F22 C8 F24 108.0(4) . . ?
F22 C8 F23 105.9(4) . . ?
F24 C8 F23 105.1(3) . . ?
F22 C8 C3_10 112.7(3) . . ?
F24 C8 C3_10 112.9(4) . . ?
F23 C8 C3_10 111.7(3) . . ?
C2_1 C1_1 C7_1 102.4(3) . . ?
C2_1 C1_1 C6_1 104.2(3) . . ?
C7_1 C1_1 C6_1 100.1(3) . . ?
C2_1 C1_1 H1_1 116.0 . . ?
C7_1 C1_1 H1_1 116.0 . . ?
C6_1 C1_1 H1_1 116.0 . . ?
C3_1 C2_1 C1_1 105.9(3) . . ?
C3_1 C2_1 Pt1 72.8(2) . . ?
C1_1 C2_1 Pt1 116.0(3) . . ?
C3_1 C2_1 H2_1 117.8 . . ?
C1_1 C2_1 H2_1 117.8 . . ?
Pt1 C2_1 H2_1 117.8 . . ?
C2_1 C3_1 C4_1 106.8(3) . . ?
C2_1 C3_1 Pt1 70.2(2) . . ?
C4_1 C3_1 Pt1 118.0(3) . . ?
C2_1 C3_1 H3_1 117.4 . . ?
C4_1 C3_1 H3_1 117.4 . . ?
Pt1 C3_1 H3_1 117.4 . . ?
C3_1 C4_1 C7_1 101.6(3) . . ?
C3_1 C4_1 C5_1 103.7(3) . . ?
C7_1 C4_1 C5_1 100.4(3) . . ?
C3_1 C4_1 H4_1 116.3 . . ?
C7_1 C4_1 H4_1 116.3 . . ?
C5_1 C4_1 H4_1 116.3 . . ?
C4_1 C5_1 C6_1 103.1(3) . . ?
C4_1 C5_1 H5A_1 111.1 . . ?
C6_1 C5_1 H5A_1 111.1 . . ?
C4_1 C5_1 H5AB_1 111.1 . . ?
C6_1 C5_1 H5AB_1 111.1 . . ?
H5A_1 C5_1 H5AB_1 109.1 . . ?
C1_1 C6_1 C5_1 102.8(3) . . ?
C1_1 C6_1 H6A_1 111.2 . . ?
C5_1 C6_1 H6A_1 111.2 . . ?
C1_1 C6_1 H6AB_1 111.2 . . ?
C5_1 C6_1 H6AB_1 111.2 . . ?
H6A_1 C6_1 H6AB_1 109.1 . . ?
C4_1 C7_1 C1_1 94.8(3) . . ?
C4_1 C7_1 H7A_1 112.8 . . ?
C1_1 C7_1 H7A_1 112.8 . . ?
C4_1 C7_1 H7AB_1 112.8 . . ?
C1_1 C7_1 H7AB_1 112.8 . . ?
H7A_1 C7_1 H7AB_1 110.2 . . ?
C2_2 C1_2 C7_2 102.4(4) . . ?
C2_2 C1_2 C6_2 103.8(4) . . ?
C7_2 C1_2 C6_2 100.5(4) . . ?
C2_2 C1_2 H1_2 116.0 . . ?
C7_2 C1_2 H1_2 116.0 . . ?
C6_2 C1_2 H1_2 116.0 . . ?
C3_2 C2_2 C1_2 105.2(4) . . ?
C3_2 C2_2 Pt1 72.1(2) . . ?
C1_2 C2_2 Pt1 115.8(3) . . ?
C3_2 C2_2 H2_2 118.1 . . ?
C1_2 C2_2 H2_2 118.1 . . ?
Pt1 C2_2 H2_2 118.1 . . ?
C2_2 C3_2 C4_2 107.5(4) . . ?
C2_2 C3_2 Pt1 71.4(2) . . ?
C4_2 C3_2 Pt1 117.6(3) . . ?
C2_2 C3_2 H3_2 117.2 . . ?
C4_2 C3_2 H3_2 117.2 . . ?
Pt1 C3_2 H3_2 117.2 . . ?
C3_2 C4_2 C7_2 101.4(4) . . ?
C3_2 C4_2 C5_2 104.8(4) . . ?
C7_2 C4_2 C5_2 100.1(4) . . ?
C3_2 C4_2 H4_2 116.1 . . ?
C7_2 C4_2 H4_2 116.1 . . ?
C5_2 C4_2 H4_2 116.1 . . ?
C4_2 C5_2 C6_2 103.5(4) . . ?
C4_2 C5_2 H5A_2 111.1 . . ?
C6_2 C5_2 H5A_2 111.1 . . ?
C4_2 C5_2 H5AB_2 111.1 . . ?
C6_2 C5_2 H5AB_2 111.1 . . ?
H5A_2 C5_2 H5AB_2 109.0 . . ?
C5_2 C6_2 C1_2 102.2(4) . . ?
C5_2 C6_2 H6A_2 111.3 . . ?
C1_2 C6_2 H6A_2 111.3 . . ?
C5_2 C6_2 H6AB_2 111.3 . . ?
C1_2 C6_2 H6AB_2 111.3 . . ?
H6A_2 C6_2 H6AB_2 109.2 . . ?
C4_2 C7_2 C1_2 94.7(4) . . ?
C4_2 C7_2 H7A_2 112.8 . . ?
C1_2 C7_2 H7A_2 112.8 . . ?
C4_2 C7_2 H7AB_2 112.8 . . ?
C1_2 C7_2 H7AB_2 112.8 . . ?
H7A_2 C7_2 H7AB_2 110.2 . . ?
C2_3 C1_3 C7_3 102.4(4) . . ?
C2_3 C1_3 C6_3 102.8(5) . . ?
C7_3 C1_3 C6_3 101.5(5) . . ?
C2_3 C1_3 H1_3 116.0 . . ?
C7_3 C1_3 H1_3 116.0 . . ?
C6_3 C1_3 H1_3 116.0 . . ?
C3_3 C2_3 C1_3 105.7(4) . . ?
C3_3 C2_3 Pt1 72.5(3) . . ?
C1_3 C2_3 Pt1 115.1(4) . . ?
C3_3 C2_3 H2_3 118.2 . . ?
C1_3 C2_3 H2_3 118.2 . . ?
Pt1 C2_3 H2_3 118.2 . . ?
C2_3 C3_3 C4_3 107.7(5) . . ?
C2_3 C3_3 Pt1 70.6(3) . . ?
C4_3 C3_3 Pt1 117.4(4) . . ?
C2_3 C3_3 H3_3 117.3 . . ?
C4_3 C3_3 H3_3 117.3 . . ?
Pt1 C3_3 H3_3 117.3 . . ?
C3_3 C4_3 C5_3 104.5(5) . . ?
C3_3 C4_3 C7_3 100.7(4) . . ?
C5_3 C4_3 C7_3 101.0(4) . . ?
C3_3 C4_3 H4_3 116.1 . . ?
C5_3 C4_3 H4_3 116.1 . . ?
C7_3 C4_3 H4_3 116.1 . . ?
C4_3 C5_3 C6_3 103.5(4) . . ?
C4_3 C5_3 H5A_3 111.1 . . ?
C6_3 C5_3 H5A_3 111.1 . . ?
C4_3 C5_3 H5AB_3 111.1 . . ?
C6_3 C5_3 H5AB_3 111.1 . . ?
H5A_3 C5_3 H5AB_3 109.0 . . ?
C5_3 C6_3 C1_3 102.1(5) . . ?
C5_3 C6_3 H6A_3 111.3 . . ?
C1_3 C6_3 H6A_3 111.3 . . ?
C5_3 C6_3 H6AB_3 111.3 . . ?
C1_3 C6_3 H6AB_3 111.3 . . ?
H6A_3 C6_3 H6AB_3 109.2 . . ?
C1_3 C7_3 C4_3 93.8(5) . . ?
C1_3 C7_3 H7A_3 113.0 . . ?
C4_3 C7_3 H7A_3 113.0 . . ?
C1_3 C7_3 H7AB_3 113.0 . . ?
C4_3 C7_3 H7AB_3 113.0 . . ?
H7A_3 C7_3 H7AB_3 110.4 . . ?
C2_4 C1_4 C6_4 119.3(4) . . ?
C2_4 C1_4 P1 119.7(3) . . ?
C6_4 C1_4 P1 121.0(3) . . ?
C3_4 C2_4 C1_4 120.0(4) . . ?
C3_4 C2_4 H2_4 120.0 . . ?
C1_4 C2_4 H2_4 120.0 . . ?
C4_4 C3_4 C2_4 120.4(4) . . ?
C4_4 C3_4 H3_4 119.8 . . ?
C2_4 C3_4 H3_4 119.8 . . ?
C5_4 C4_4 C3_4 119.6(4) . . ?
C5_4 C4_4 H4_4 120.2 . . ?
C3_4 C4_4 H4_4 120.2 . . ?
C4_4 C5_4 C6_4 120.7(4) . . ?
C4_4 C5_4 H5_4 119.6 . . ?
C6_4 C5_4 H5_4 119.6 . . ?
C5_4 C6_4 C1_4 119.9(4) . . ?
C5_4 C6_4 H6_4 120.1 . . ?
C1_4 C6_4 H6_4 120.1 . . ?
C6_5 C1_5 C2_5 119.1(4) . . ?
C6_5 C1_5 P1 122.4(3) . . ?
C2_5 C1_5 P1 118.3(3) . . ?
C3_5 C2_5 C1_5 120.3(4) . . ?
C3_5 C2_5 H2_5 119.9 . . ?
C1_5 C2_5 H2_5 119.9 . . ?
C2_5 C3_5 C4_5 120.2(5) . . ?
C2_5 C3_5 H3_5 119.9 . . ?
C4_5 C3_5 H3_5 119.9 . . ?
C5_5 C4_5 C3_5 120.1(4) . . ?
C5_5 C4_5 H4_5 120.0 . . ?
C3_5 C4_5 H4_5 120.0 . . ?
C4_5 C5_5 C6_5 120.1(4) . . ?
C4_5 C5_5 H5_5 119.9 . . ?
C6_5 C5_5 H5_5 119.9 . . ?
C5_5 C6_5 C1_5 120.2(4) . . ?
C5_5 C6_5 H6_5 119.9 . . ?
C1_5 C6_5 H6_5 119.9 . . ?
C2_6 C1_6 C6_6 119.2(4) . . ?
C2_6 C1_6 P1 120.1(3) . . ?
C6_6 C1_6 P1 120.5(3) . . ?
C1_6 C2_6 C3_6 120.3(4) . . ?
C1_6 C2_6 H2_6 119.9 . . ?
C3_6 C2_6 H2_6 119.9 . . ?
C4_6 C3_6 C2_6 120.4(4) . . ?
C4_6 C3_6 H3_6 119.8 . . ?
C2_6 C3_6 H3_6 119.8 . . ?
C5_6 C4_6 C3_6 120.0(4) . . ?
C5_6 C4_6 H4_6 120.0 . . ?
C3_6 C4_6 H4_6 120.0 . . ?
C4_6 C5_6 C6_6 120.6(4) . . ?
C4_6 C5_6 H5_6 119.7 . . ?
C6_6 C5_6 H5_6 119.7 . . ?
C5_6 C6_6 C1_6 119.5(4) . . ?
C5_6 C6_6 H6_6 120.2 . . ?
C1_6 C6_6 H6_6 120.2 . . ?
C2_7 C1_7 C6_7 115.7(3) . . ?
C2_7 C1_7 B1 122.6(3) . . ?
C6_7 C1_7 B1 121.5(3) . . ?
C3_7 C2_7 C1_7 122.6(4) . . ?
C3_7 C2_7 H2_7 118.7 . . ?
C1_7 C2_7 H2_7 118.7 . . ?
C4_7 C3_7 C2_7 120.6(4) . . ?
C4_7 C3_7 C2 120.4(4) . . ?
C2_7 C3_7 C2 118.9(4) . . ?
C3_7 C4_7 C5_7 118.8(4) . . ?
C3_7 C4_7 H4_7 120.6 . . ?
C5_7 C4_7 H4_7 120.6 . . ?
C6_7 C5_7 C4_7 120.6(4) . . ?
C6_7 C5_7 C1 120.3(4) . . ?
C4_7 C5_7 C1 119.1(4) . . ?
C5_7 C6_7 C1_7 121.6(4) . . ?
C5_7 C6_7 H6_7 119.2 . . ?
C1_7 C6_7 H6_7 119.2 . . ?
C2_8 C1_8 C6_8 115.5(3) . . ?
C2_8 C1_8 B1 121.9(3) . . ?
C6_8 C1_8 B1 122.3(3) . . ?
C3_8 C2_8 C1_8 122.3(3) . . ?
C3_8 C2_8 H2_8 118.9 . . ?
C1_8 C2_8 H2_8 118.9 . . ?
C4_8 C3_8 C2_8 120.7(4) . . ?
C4_8 C3_8 C4A 117.8(6) . . ?
C2_8 C3_8 C4A 121.3(6) . . ?
C4_8 C3_8 C4B 119.7(6) . . ?
C2_8 C3_8 C4B 119.5(6) . . ?
C5_8 C4_8 C3_8 118.4(4) . . ?
C5_8 C4_8 H4_8 120.8 . . ?
C3_8 C4_8 H4_8 120.8 . . ?
C4_8 C5_8 C6_8 120.6(4) . . ?
C4_8 C5_8 C3 119.9(4) . . ?
C6_8 C5_8 C3 119.6(4) . . ?
C5_8 C6_8 C1_8 122.5(3) . . ?
C5_8 C6_8 H6_8 118.8 . . ?
C1_8 C6_8 H6_8 118.8 . . ?
C6_9 C1_9 C2_9 115.6(3) . . ?
C6_9 C1_9 B1 120.8(3) . . ?
C2_9 C1_9 B1 123.2(3) . . ?
C3_9 C2_9 C1_9 121.9(3) . . ?
C3_9 C2_9 H2_9 119.1 . . ?
C1_9 C2_9 H2_9 119.1 . . ?
C4_9 C3_9 C2_9 121.2(3) . . ?
C4_9 C3_9 C6 118.3(3) . . ?
C2_9 C3_9 C6 120.5(3) . . ?
C3_9 C4_9 C5_9 117.9(3) . . ?
C3_9 C4_9 H4_9 121.1 . . ?
C5_9 C4_9 H4_9 121.1 . . ?
C6_9 C5_9 C4_9 121.0(3) . . ?
C6_9 C5_9 C5 118.7(3) . . ?
C4_9 C5_9 C5 120.3(3) . . ?
C5_9 C6_9 C1_9 122.5(3) . . ?
C5_9 C6_9 H6_9 118.8 . . ?
C1_9 C6_9 H6_9 118.8 . . ?
C6_10 C1_10 C2_10 116.5(3) . . ?
C6_10 C1_10 B1 121.1(3) . . ?
C2_10 C1_10 B1 121.9(3) . . ?
C1_10 C2_10 C3_10 121.5(3) . . ?
C1_10 C2_10 H2_10 119.2 . . ?
C3_10 C2_10 H2_10 119.2 . . ?
C4_10 C3_10 C2_10 120.7(3) . . ?
C4_10 C3_10 C8 120.6(3) . . ?
C2_10 C3_10 C8 118.7(4) . . ?
C3_10 C4_10 C5_10 118.6(3) . . ?
C3_10 C4_10 H4_10 120.7 . . ?
C5_10 C4_10 H4_10 120.7 . . ?
C4_10 C5_10 C6_10 120.6(3) . . ?
C4_10 C5_10 C7 117.6(3) . . ?
C6_10 C5_10 C7 121.7(3) . . ?
C5_10 C6_10 C1_10 122.1(3) . . ?
C5_10 C6_10 H6_10 118.9 . . ?
C1_10 C6_10 H6_10 118.9 . . ?

loop_
_geom_bond_atom_site_label_1
_geom_bond_atom_site_label_2
_geom_bond_distance
_geom_bond_site_symmetry_2
_geom_bond_publ_flag
Au1 P1 2.2445(10) . ?
Au1 Pt1 2.5911(3) . ?
Pt1 C2_3 2.192(4) . ?
Pt1 C2_1 2.193(4) . ?
Pt1 C3_3 2.216(5) . ?
Pt1 C2_2 2.221(4) . ?
Pt1 C3_1 2.226(4) . ?
Pt1 C3_2 2.230(4) . ?
P1 C1_5 1.812(4) . ?
P1 C1_6 1.816(4) . ?
P1 C1_4 1.821(4) . ?
B1 C1_7 1.636(5) . ?
B1 C1_9 1.638(5) . ?
B1 C1_8 1.642(5) . ?
B1 C1_10 1.644(5) . ?
C1 F2 1.307(6) . ?
C1 F3 1.329(7) . ?
C1 F1 1.330(6) . ?
C1 C5_7 1.500(7) . ?
C2 F4 1.316(5) . ?
C2 F5 1.354(7) . ?
C2 F6 1.356(5) . ?
C2 C3_7 1.508(6) . ?
C3 F8 1.333(5) . ?
C3 F7 1.336(5) . ?
C3 F9 1.350(5) . ?
C3 C5_8 1.501(5) . ?
C4A F1B 1.309(11) . ?
C4A F2B 1.322(11) . ?
C4A F3B 1.342(11) . ?
C4A C3_8 1.488(11) . ?
C4B F5B 1.320(11) . ?
C4B F6B 1.321(11) . ?
C4B F4B 1.343(11) . ?
C4B C3_8 1.495(11) . ?
C5 F14 1.331(5) . ?
C5 F13 1.341(5) . ?
C5 F15 1.342(4) . ?
C5 C5_9 1.505(5) . ?
C6 F4A 1.286(12) . ?
C6 F9A 1.313(10) . ?
C6 F3A 1.320(5) . ?
C6 F2A 1.336(6) . ?
C6 F7A 1.349(11) . ?
C6 F5A 1.361(11) . ?
C6 F8A 1.363(10) . ?
C6 F1A 1.363(5) . ?
C6 F6A 1.381(12) . ?
C6 C3_9 1.496(5) . ?
C7 F19 1.333(5) . ?
C7 F20 1.334(5) . ?
C7 F21 1.346(5) . ?
C7 C5_10 1.495(5) . ?
C8 F22 1.321(5) . ?
C8 F24 1.325(5) . ?
C8 F23 1.352(5) . ?
C8 C3_10 1.501(5) . ?
C1_1 C2_1 1.520(5) . ?
C1_1 C7_1 1.536(6) . ?
C1_1 C6_1 1.542(6) . ?
C1_1 H1_1 1.0000 . ?
C2_1 C3_1 1.400(5) . ?
C2_1 H2_1 1.0000 . ?
C3_1 C4_1 1.523(6) . ?
C3_1 H3_1 1.0000 . ?
C4_1 C7_1 1.528(6) . ?
C4_1 C5_1 1.549(6) . ?
C4_1 H4_1 1.0000 . ?
C5_1 C6_1 1.563(6) . ?
C5_1 H5A_1 0.9900 . ?
C5_1 H5AB_1 0.9900 . ?
C6_1 H6A_1 0.9900 . ?
C6_1 H6AB_1 0.9900 . ?
C7_1 H7A_1 0.9900 . ?
C7_1 H7AB_1 0.9900 . ?
C1_2 C2_2 1.523(7) . ?
C1_2 C7_2 1.529(7) . ?
C1_2 C6_2 1.564(6) . ?
C1_2 H1_2 1.0000 . ?
C2_2 C3_2 1.395(6) . ?
C2_2 H2_2 1.0000 . ?
C3_2 C4_2 1.509(6) . ?
C3_2 H3_2 1.0000 . ?
C4_2 C7_2 1.529(6) . ?
C4_2 C5_2 1.549(6) . ?
C4_2 H4_2 1.0000 . ?
C5_2 C6_2 1.557(7) . ?
C5_2 H5A_2 0.9900 . ?
C5_2 H5AB_2 0.9900 . ?
C6_2 H6A_2 0.9900 . ?
C6_2 H6AB_2 0.9900 . ?
C7_2 H7A_2 0.9900 . ?
C7_2 H7AB_2 0.9900 . ?
C1_3 C2_3 1.524(7) . ?
C1_3 C7_3 1.541(8) . ?
C1_3 C6_3 1.583(7) . ?
C1_3 H1_3 1.0000 . ?
C2_3 C3_3 1.394(7) . ?
C2_3 H2_3 1.0000 . ?
C3_3 C4_3 1.514(7) . ?
C3_3 H3_3 1.0000 . ?
C4_3 C5_3 1.553(8) . ?
C4_3 C7_3 1.563(8) . ?
C4_3 H4_3 1.0000 . ?
C5_3 C6_3 1.570(8) . ?
C5_3 H5A_3 0.9900 . ?
C5_3 H5AB_3 0.9900 . ?
C6_3 H6A_3 0.9900 . ?
C6_3 H6AB_3 0.9900 . ?
C7_3 H7A_3 0.9900 . ?
C7_3 H7AB_3 0.9900 . ?
C1_4 C2_4 1.388(5) . ?
C1_4 C6_4 1.390(5) . ?
C2_4 C3_4 1.382(6) . ?
C2_4 H2_4 0.9500 . ?
C3_4 C4_4 1.377(6) . ?
C3_4 H3_4 0.9500 . ?
C4_4 C5_4 1.375(5) . ?
C4_4 H4_4 0.9500 . ?
C5_4 C6_4 1.380(5) . ?
C5_4 H5_4 0.9500 . ?
C6_4 H6_4 0.9500 . ?
C1_5 C6_5 1.387(6) . ?
C1_5 C2_5 1.398(6) . ?
C2_5 C3_5 1.370(6) . ?
C2_5 H2_5 0.9500 . ?
C3_5 C4_5 1.388(7) . ?
C3_5 H3_5 0.9500 . ?
C4_5 C5_5 1.372(7) . ?
C4_5 H4_5 0.9500 . ?
C5_5 C6_5 1.387(6) . ?
C5_5 H5_5 0.9500 . ?
C6_5 H6_5 0.9500 . ?
C1_6 C2_6 1.383(5) . ?
C1_6 C6_6 1.411(5) . ?
C2_6 C3_6 1.385(6) . ?
C2_6 H2_6 0.9500 . ?
C3_6 C4_6 1.379(7) . ?
C3_6 H3_6 0.9500 . ?
C4_6 C5_6 1.376(6) . ?
C4_6 H4_6 0.9500 . ?
C5_6 C6_6 1.383(6) . ?
C5_6 H5_6 0.9500 . ?
C6_6 H6_6 0.9500 . ?
C1_7 C2_7 1.399(5) . ?
C1_7 C6_7 1.413(5) . ?
C2_7 C3_7 1.382(5) . ?
C2_7 H2_7 0.9500 . ?
C3_7 C4_7 1.374(7) . ?
C4_7 C5_7 1.391(7) . ?
C4_7 H4_7 0.9500 . ?
C5_7 C6_7 1.385(6) . ?
C6_7 H6_7 0.9500 . ?
C1_8 C2_8 1.399(5) . ?
C1_8 C6_8 1.403(5) . ?
C2_8 C3_8 1.392(5) . ?
C2_8 H2_8 0.9500 . ?
C3_8 C4_8 1.386(6) . ?
C4_8 C5_8 1.383(6) . ?
C4_8 H4_8 0.9500 . ?
C5_8 C6_8 1.389(5) . ?
C6_8 H6_8 0.9500 . ?
C1_9 C6_9 1.401(5) . ?
C1_9 C2_9 1.405(5) . ?
C2_9 C3_9 1.395(5) . ?
C2_9 H2_9 0.9500 . ?
C3_9 C4_9 1.383(5) . ?
C4_9 C5_9 1.390(5) . ?
C4_9 H4_9 0.9500 . ?
C5_9 C6_9 1.385(5) . ?
C6_9 H6_9 0.9500 . ?
C1_10 C6_10 1.390(5) . ?
C1_10 C2_10 1.399(5) . ?
C2_10 C3_10 1.400(5) . ?
C2_10 H2_10 0.9500 . ?
C3_10 C4_10 1.374(5) . ?
C4_10 C5_10 1.387(5) . ?
C4_10 H4_10 0.9500 . ?
C5_10 C6_10 1.388(5) . ?
C6_10 H6_10 0.9500 . ?

loop_
_geom_torsion_atom_site_label_1
_geom_torsion_atom_site_label_2
_geom_torsion_atom_site_label_3
_geom_torsion_atom_site_label_4
_geom_torsion
_geom_torsion_site_symmetry_1
_geom_torsion_site_symmetry_2
_geom_torsion_site_symmetry_3
_geom_torsion_site_symmetry_4
_geom_torsion_publ_flag
C7_1 C1_1 C2_1 C3_1 30.9(4) . . . . ?
C6_1 C1_1 C2_1 C3_1 -73.1(4) . . . . ?
C7_1 C1_1 C2_1 Pt1 -47.4(4) . . . . ?
C6_1 C1_1 C2_1 Pt1 -151.4(3) . . . . ?
C1_1 C2_1 C3_1 C4_1 1.5(4) . . . . ?
Pt1 C2_1 C3_1 C4_1 114.4(3) . . . . ?
C1_1 C2_1 C3_1 Pt1 -112.9(3) . . . . ?
C2_1 C3_1 C4_1 C7_1 -33.4(4) . . . . ?
Pt1 C3_1 C4_1 C7_1 42.7(4) . . . . ?
C2_1 C3_1 C4_1 C5_1 70.4(4) . . . . ?
Pt1 C3_1 C4_1 C5_1 146.5(3) . . . . ?
C3_1 C4_1 C5_1 C6_1 -69.9(4) . . . . ?
C7_1 C4_1 C5_1 C6_1 34.9(4) . . . . ?
C2_1 C1_1 C6_1 C5_1 68.6(4) . . . . ?
C7_1 C1_1 C6_1 C5_1 -37.1(4) . . . . ?
C4_1 C5_1 C6_1 C1_1 1.5(4) . . . . ?
C3_1 C4_1 C7_1 C1_1 49.2(4) . . . . ?
C5_1 C4_1 C7_1 C1_1 -57.2(4) . . . . ?
C2_1 C1_1 C7_1 C4_1 -48.8(4) . . . . ?
C6_1 C1_1 C7_1 C4_1 58.3(4) . . . . ?
C7_2 C1_2 C2_2 C3_2 31.3(4) . . . . ?
C6_2 C1_2 C2_2 C3_2 -72.9(5) . . . . ?
C7_2 C1_2 C2_2 Pt1 -45.8(4) . . . . ?
C6_2 C1_2 C2_2 Pt1 -150.1(3) . . . . ?
C1_2 C2_2 C3_2 C4_2 1.2(4) . . . . ?
Pt1 C2_2 C3_2 C4_2 113.9(3) . . . . ?
C1_2 C2_2 C3_2 Pt1 -112.7(3) . . . . ?
C2_2 C3_2 C4_2 C7_2 -33.3(4) . . . . ?
Pt1 C3_2 C4_2 C7_2 44.4(4) . . . . ?
C2_2 C3_2 C4_2 C5_2 70.5(4) . . . . ?
Pt1 C3_2 C4_2 C5_2 148.1(3) . . . . ?
C3_2 C4_2 C5_2 C6_2 -67.9(5) . . . . ?
C7_2 C4_2 C5_2 C6_2 36.8(5) . . . . ?
C4_2 C5_2 C6_2 C1_2 -0.9(5) . . . . ?
C2_2 C1_2 C6_2 C5_2 70.3(5) . . . . ?
C7_2 C1_2 C6_2 C5_2 -35.3(5) . . . . ?
C3_2 C4_2 C7_2 C1_2 49.3(4) . . . . ?
C5_2 C4_2 C7_2 C1_2 -58.2(4) . . . . ?
C2_2 C1_2 C7_2 C4_2 -49.1(4) . . . . ?
C6_2 C1_2 C7_2 C4_2 57.7(4) . . . . ?
C7_3 C1_3 C2_3 C3_3 31.9(5) . . . . ?
C6_3 C1_3 C2_3 C3_3 -73.2(5) . . . . ?
C7_3 C1_3 C2_3 Pt1 -45.8(5) . . . . ?
C6_3 C1_3 C2_3 Pt1 -150.9(4) . . . . ?
C1_3 C2_3 C3_3 C4_3 1.7(6) . . . . ?
Pt1 C2_3 C3_3 C4_3 113.6(4) . . . . ?
C1_3 C2_3 C3_3 Pt1 -111.9(4) . . . . ?
C2_3 C3_3 C4_3 C5_3 70.5(5) . . . . ?
Pt1 C3_3 C4_3 C5_3 147.3(4) . . . . ?
C2_3 C3_3 C4_3 C7_3 -34.0(6) . . . . ?
Pt1 C3_3 C4_3 C7_3 42.9(5) . . . . ?
C3_3 C4_3 C5_3 C6_3 -67.4(6) . . . . ?
C7_3 C4_3 C5_3 C6_3 36.8(6) . . . . ?
C4_3 C5_3 C6_3 C1_3 -1.3(7) . . . . ?
C2_3 C1_3 C6_3 C5_3 70.5(6) . . . . ?
C7_3 C1_3 C6_3 C5_3 -35.2(6) . . . . ?
C2_3 C1_3 C7_3 C4_3 -49.5(4) . . . . ?
C6_3 C1_3 C7_3 C4_3 56.5(5) . . . . ?
C3_3 C4_3 C7_3 C1_3 49.8(5) . . . . ?
C5_3 C4_3 C7_3 C1_3 -57.4(5) . . . . ?
C1_5 P1 C1_4 C2_4 -157.8(3) . . . . ?
C1_6 P1 C1_4 C2_4 90.0(4) . . . . ?
Au1 P1 C1_4 C2_4 -33.6(4) . . . . ?
C1_5 P1 C1_4 C6_4 23.4(4) . . . . ?
C1_6 P1 C1_4 C6_4 -88.8(3) . . . . ?
Au1 P1 C1_4 C6_4 147.6(3) . . . . ?
C6_4 C1_4 C2_4 C3_4 0.0(7) . . . . ?
P1 C1_4 C2_4 C3_4 -178.8(4) . . . . ?
C1_4 C2_4 C3_4 C4_4 1.6(8) . . . . ?
C2_4 C3_4 C4_4 C5_4 -1.7(7) . . . . ?
C3_4 C4_4 C5_4 C6_4 0.4(6) . . . . ?
C4_4 C5_4 C6_4 C1_4 1.2(6) . . . . ?
C2_4 C1_4 C6_4 C5_4 -1.3(6) . . . . ?
P1 C1_4 C6_4 C5_4 177.5(3) . . . . ?
C1_6 P1 C1_5 C6_5 13.3(4) . . . . ?
C1_4 P1 C1_5 C6_5 -99.6(4) . . . . ?
Au1 P1 C1_5 C6_5 138.7(3) . . . . ?
C1_6 P1 C1_5 C2_5 -171.4(3) . . . . ?
C1_4 P1 C1_5 C2_5 75.7(4) . . . . ?
Au1 P1 C1_5 C2_5 -46.0(4) . . . . ?
C6_5 C1_5 C2_5 C3_5 2.3(7) . . . . ?
P1 C1_5 C2_5 C3_5 -173.2(4) . . . . ?
C1_5 C2_5 C3_5 C4_5 -1.5(8) . . . . ?
C2_5 C3_5 C4_5 C5_5 -0.1(8) . . . . ?
C3_5 C4_5 C5_5 C6_5 0.9(7) . . . . ?
C4_5 C5_5 C6_5 C1_5 0.0(7) . . . . ?
C2_5 C1_5 C6_5 C5_5 -1.6(6) . . . . ?
P1 C1_5 C6_5 C5_5 173.8(3) . . . . ?
C1_5 P1 C1_6 C2_6 98.7(3) . . . . ?
C1_4 P1 C1_6 C2_6 -149.7(3) . . . . ?
Au1 P1 C1_6 C2_6 -27.6(4) . . . . ?
C1_5 P1 C1_6 C6_6 -76.3(4) . . . . ?
C1_4 P1 C1_6 C6_6 35.3(4) . . . . ?
Au1 P1 C1_6 C6_6 157.4(3) . . . . ?
C6_6 C1_6 C2_6 C3_6 -0.3(6) . . . . ?
P1 C1_6 C2_6 C3_6 -175.4(3) . . . . ?
C1_6 C2_6 C3_6 C4_6 1.3(7) . . . . ?
C2_6 C3_6 C4_6 C5_6 -1.2(7) . . . . ?
C3_6 C4_6 C5_6 C6_6 0.3(7) . . . . ?
C4_6 C5_6 C6_6 C1_6 0.7(6) . . . . ?
C2_6 C1_6 C6_6 C5_6 -0.6(6) . . . . ?
P1 C1_6 C6_6 C5_6 174.4(3) . . . . ?
C1_9 B1 C1_7 C2_7 92.3(4) . . . . ?
C1_8 B1 C1_7 C2_7 -28.6(4) . . . . ?
C1_10 B1 C1_7 C2_7 -145.1(3) . . . . ?
C1_9 B1 C1_7 C6_7 -82.0(4) . . . . ?
C1_8 B1 C1_7 C6_7 157.1(3) . . . . ?
C1_10 B1 C1_7 C6_7 40.5(4) . . . . ?
C6_7 C1_7 C2_7 C3_7 -1.9(5) . . . . ?
B1 C1_7 C2_7 C3_7 -176.6(3) . . . . ?
C1_7 C2_7 C3_7 C4_7 1.6(6) . . . . ?
C1_7 C2_7 C3_7 C2 -179.4(4) . . . . ?
F4 C2 C3_7 C4_7 -24.3(6) . . . . ?
F5 C2 C3_7 C4_7 -145.5(4) . . . . ?
F6 C2 C3_7 C4_7 96.3(5) . . . . ?
F4 C2 C3_7 C2_7 156.6(4) . . . . ?
F5 C2 C3_7 C2_7 35.4(5) . . . . ?
F6 C2 C3_7 C2_7 -82.7(5) . . . . ?
C2_7 C3_7 C4_7 C5_7 -0.3(6) . . . . ?
C2 C3_7 C4_7 C5_7 -179.3(4) . . . . ?
C3_7 C4_7 C5_7 C6_7 -0.5(6) . . . . ?
C3_7 C4_7 C5_7 C1 -179.1(4) . . . . ?
F2 C1 C5_7 C6_7 -109.5(5) . . . . ?
F3 C1 C5_7 C6_7 10.8(6) . . . . ?
F1 C1 C5_7 C6_7 129.2(5) . . . . ?
F2 C1 C5_7 C4_7 69.1(6) . . . . ?
F3 C1 C5_7 C4_7 -170.6(4) . . . . ?
F1 C1 C5_7 C4_7 -52.3(6) . . . . ?
C4_7 C5_7 C6_7 C1_7 0.1(6) . . . . ?
C1 C5_7 C6_7 C1_7 178.6(4) . . . . ?
C2_7 C1_7 C6_7 C5_7 1.1(5) . . . . ?
B1 C1_7 C6_7 C5_7 175.8(3) . . . . ?
C1_7 B1 C1_8 C2_8 149.2(3) . . . . ?
C1_9 B1 C1_8 C2_8 32.7(5) . . . . ?
C1_10 B1 C1_8 C2_8 -88.6(4) . . . . ?
C1_7 B1 C1_8 C6_8 -37.4(4) . . . . ?
C1_9 B1 C1_8 C6_8 -153.9(3) . . . . ?
C1_10 B1 C1_8 C6_8 84.8(4) . . . . ?
C6_8 C1_8 C2_8 C3_8 1.3(6) . . . . ?
B1 C1_8 C2_8 C3_8 175.1(4) . . . . ?
C1_8 C2_8 C3_8 C4_8 0.2(6) . . . . ?
C1_8 C2_8 C3_8 C4A 174.9(8) . . . . ?
C1_8 C2_8 C3_8 C4B -176.5(8) . . . . ?
F1B C4A C3_8 C4_8 -173.0(15) . . . . ?
F2B C4A C3_8 C4_8 65.5(15) . . . . ?
F3B C4A C3_8 C4_8 -54.4(18) . . . . ?
F1B C4A C3_8 C2_8 12.2(17) . . . . ?
F2B C4A C3_8 C2_8 -109.3(13) . . . . ?
F3B C4A C3_8 C2_8 130.8(15) . . . . ?
F5B C4B C3_8 C4_8 -143.0(13) . . . . ?
F6B C4B C3_8 C4_8 96.3(15) . . . . ?
F4B C4B C3_8 C4_8 -20.3(18) . . . . ?
F5B C4B C3_8 C2_8 33.9(14) . . . . ?
F6B C4B C3_8 C2_8 -86.9(14) . . . . ?
F4B C4B C3_8 C2_8 156.5(13) . . . . ?
C2_8 C3_8 C4_8 C5_8 -1.0(7) . . . . ?
C4A C3_8 C4_8 C5_8 -175.8(7) . . . . ?
C4B C3_8 C4_8 C5_8 175.8(8) . . . . ?
C3_8 C4_8 C5_8 C6_8 0.0(6) . . . . ?
C3_8 C4_8 C5_8 C3 -178.9(4) . . . . ?
F8 C3 C5_8 C4_8 -10.3(6) . . . . ?
F7 C3 C5_8 C4_8 -131.2(4) . . . . ?
F9 C3 C5_8 C4_8 110.7(5) . . . . ?
F8 C3 C5_8 C6_8 170.8(4) . . . . ?
F7 C3 C5_8 C6_8 49.9(5) . . . . ?
F9 C3 C5_8 C6_8 -68.1(5) . . . . ?
C4_8 C5_8 C6_8 C1_8 1.7(6) . . . . ?
C3 C5_8 C6_8 C1_8 -179.4(4) . . . . ?
C2_8 C1_8 C6_8 C5_8 -2.3(5) . . . . ?
B1 C1_8 C6_8 C5_8 -176.1(3) . . . . ?
C1_7 B1 C1_9 C6_9 -82.3(4) . . . . ?
C1_8 B1 C1_9 C6_9 39.2(4) . . . . ?
C1_10 B1 C1_9 C6_9 154.9(3) . . . . ?
C1_7 B1 C1_9 C2_9 90.5(4) . . . . ?
C1_8 B1 C1_9 C2_9 -148.0(3) . . . . ?
C1_10 B1 C1_9 C2_9 -32.3(5) . . . . ?
C6_9 C1_9 C2_9 C3_9 -0.5(5) . . . . ?
B1 C1_9 C2_9 C3_9 -173.6(3) . . . . ?
C1_9 C2_9 C3_9 C4_9 0.1(6) . . . . ?
C1_9 C2_9 C3_9 C6 177.0(3) . . . . ?
F4A C6 C3_9 C4_9 -71.6(15) . . . . ?
F9A C6 C3_9 C4_9 -7.4(12) . . . . ?
F3A C6 C3_9 C4_9 79.5(6) . . . . ?
F2A C6 C3_9 C4_9 -155.5(5) . . . . ?
F7A C6 C3_9 C4_9 -131.4(9) . . . . ?
F5A C6 C3_9 C4_9 157.1(13) . . . . ?
F8A C6 C3_9 C4_9 116.7(9) . . . . ?
F1A C6 C3_9 C4_9 -38.5(5) . . . . ?
F6A C6 C3_9 C4_9 47.4(11) . . . . ?
F4A C6 C3_9 C2_9 111.3(15) . . . . ?
F9A C6 C3_9 C2_9 175.5(11) . . . . ?
F3A C6 C3_9 C2_9 -97.6(6) . . . . ?
F2A C6 C3_9 C2_9 27.5(6) . . . . ?
F7A C6 C3_9 C2_9 51.5(9) . . . . ?
F5A C6 C3_9 C2_9 -20.0(13) . . . . ?
F8A C6 C3_9 C2_9 -60.4(10) . . . . ?
F1A C6 C3_9 C2_9 144.4(4) . . . . ?
F6A C6 C3_9 C2_9 -129.6(11) . . . . ?
C2_9 C3_9 C4_9 C5_9 0.1(6) . . . . ?
C6 C3_9 C4_9 C5_9 -176.9(3) . . . . ?
C3_9 C4_9 C5_9 C6_9 0.1(6) . . . . ?
C3_9 C4_9 C5_9 C5 179.8(4) . . . . ?
F14 C5 C5_9 C6_9 -46.4(5) . . . . ?
F13 C5 C5_9 C6_9 73.0(5) . . . . ?
F15 C5 C5_9 C6_9 -167.5(4) . . . . ?
F14 C5 C5_9 C4_9 133.9(4) . . . . ?
F13 C5 C5_9 C4_9 -106.7(4) . . . . ?
F15 C5 C5_9 C4_9 12.8(6) . . . . ?
C4_9 C5_9 C6_9 C1_9 -0.6(6) . . . . ?
C5 C5_9 C6_9 C1_9 179.7(3) . . . . ?
C2_9 C1_9 C6_9 C5_9 0.7(5) . . . . ?
B1 C1_9 C6_9 C5_9 174.0(3) . . . . ?
C1_7 B1 C1_10 C6_10 -159.4(3) . . . . ?
C1_9 B1 C1_10 C6_10 -41.7(4) . . . . ?
C1_8 B1 C1_10 C6_10 78.8(4) . . . . ?
C1_7 B1 C1_10 C2_10 29.2(4) . . . . ?
C1_9 B1 C1_10 C2_10 146.9(3) . . . . ?
C1_8 B1 C1_10 C2_10 -92.5(4) . . . . ?
C6_10 C1_10 C2_10 C3_10 1.2(5) . . . . ?
B1 C1_10 C2_10 C3_10 173.0(3) . . . . ?
C1_10 C2_10 C3_10 C4_10 -0.8(6) . . . . ?
C1_10 C2_10 C3_10 C8 -179.2(3) . . . . ?
F22 C8 C3_10 C4_10 146.7(4) . . . . ?
F24 C8 C3_10 C4_10 24.0(6) . . . . ?
F23 C8 C3_10 C4_10 -94.2(5) . . . . ?
F22 C8 C3_10 C2_10 -34.9(6) . . . . ?
F24 C8 C3_10 C2_10 -157.6(4) . . . . ?
F23 C8 C3_10 C2_10 84.2(5) . . . . ?
C2_10 C3_10 C4_10 C5_10 -0.4(6) . . . . ?
C8 C3_10 C4_10 C5_10 178.0(4) . . . . ?
C3_10 C4_10 C5_10 C6_10 1.2(6) . . . . ?
C3_10 C4_10 C5_10 C7 -176.2(4) . . . . ?
F19 C7 C5_10 C4_10 63.0(5) . . . . ?
F20 C7 C5_10 C4_10 -56.8(5) . . . . ?
F21 C7 C5_10 C4_10 -178.0(4) . . . . ?
F19 C7 C5_10 C6_10 -114.3(4) . . . . ?
F20 C7 C5_10 C6_10 125.8(4) . . . . ?
F21 C7 C5_10 C6_10 4.6(6) . . . . ?
C4_10 C5_10 C6_10 C1_10 -0.8(6) . . . . ?
C7 C5_10 C6_10 C1_10 176.5(3) . . . . ?
C2_10 C1_10 C6_10 C5_10 -0.4(5) . . . . ?
B1 C1_10 C6_10 C5_10 -172.3(3) . . . . ?
